data_7130188
loop_
_publ_author_name
'Miao, Yu-Hang'
'Hua, Yuan-Zhao'
'Gao, Hao-Jie'
'Mo, Nan-Nan'
'Wang, Mincan'
'Mei, Guang-Jian'

_publ_section_title
;
 Catalytic asymmetric inverse-electron-demand aza-Diels--Alder reaction of
 1,3-diazadienes with 3-vinylindoles
;
_journal_name_full 'Chemical Communications'
_journal_paper_doi 10.1039/D2CC02458F
_journal_year 2022
_chemical_absolute_configuration ad
_chemical_formula_moiety 'C28 H21 N3 O S, C H2 Cl2'
_chemical_formula_sum 'C29 H23 Cl2 N3 O S'
_chemical_formula_weight 532.46
_space_group_crystal_system monoclinic
_space_group_IT_number 4
_space_group_name_Hall 'P 2yb'
_space_group_name_H-M_alt 'P 1 21 1'
_atom_sites_solution_hydrogens geom
_atom_sites_solution_primary dual
_audit_creation_date 2022-03-03
_audit_creation_method
;
Olex2 1.2
(compiled 2018.05.29 svn.r3508 for OlexSys, GUI svn.r5506)
;
_audit_update_record
;
2022-04-19 deposited with the CCDC.	2022-06-02 downloaded from the CCDC.
;
_cell_angle_alpha 90
_cell_angle_beta 100.916(2)
_cell_angle_gamma 90
_cell_formula_units_Z 2
_cell_length_a 8.7321(2)
_cell_length_b 15.7556(4)
_cell_length_c 9.1821(2)
_cell_measurement_reflns_used 2829
_cell_measurement_temperature 200.00(10)
_cell_measurement_theta_max 68.0450
_cell_measurement_theta_min 5.5870
_cell_volume 1240.41(5)
_computing_cell_refinement 'CrysAlisPro 1.171.39.7b (Rigaku OD, 2015)'
_computing_data_collection 'CrysAlisPro 1.171.39.7b (Rigaku OD, 2015)'
_computing_data_reduction 'CrysAlisPro 1.171.39.7b (Rigaku OD, 2015)'
_computing_molecular_graphics 'Olex2 (Dolomanov et al., 2009)'
_computing_publication_material 'Olex2 (Dolomanov et al., 2009)'
_computing_structure_refinement 'ShelXL (Sheldrick, 2015)'
_computing_structure_solution 'ShelXT (Sheldrick, 2015)'
_diffrn_ambient_environment N~2~
_diffrn_ambient_temperature 200.00(10)
_diffrn_detector 'CCD plate'
_diffrn_measured_fraction_theta_full 0.969
_diffrn_measured_fraction_theta_max 0.968
_diffrn_measurement_details
;
List of Runs (angles in degrees, time in seconds):

  # Type    Start    End  Width  t~exp~   \w     \q     \k     \f   Frames
#--------------------------------------------------------------------------
  1  \w     31.00  58.00   0.50    0.50    --    0.00  57.00-180.00   54
  2  \w    -28.00  17.00   0.50    0.50    --    0.00  57.00-180.00   90
  3  \w     26.00  85.00   0.50    0.50    --    0.00  38.00 -90.00  118
  4  \w    -27.00  11.00   0.50    0.50    --    0.00  57.00  60.00   76
  5  \w     -8.00  22.00   0.50    0.50    --    0.00  38.00 -90.00   60
  6  \w     65.00 169.00   0.50    2.36    --   98.80  77.00-180.00  208
  7  \w     73.00 174.00   0.50    2.36    --   98.80  45.00  90.00  202
  8  \w     29.00  58.00   0.50    2.36    --   98.80 -45.00 -30.00   58
  9  \w     76.00 168.00   0.50    2.36    --   98.80  45.00 150.00  184
 10  \w     78.00 182.00   0.50    2.36    --   98.80  45.00 120.00  208
 11  \w     43.00 123.00   0.50    2.36    --   98.80 -82.00  60.00  160
;
_diffrn_measurement_device 'four-circle diffractometer'
_diffrn_measurement_device_type 'XtaLAB Pro: Kappa single'
_diffrn_measurement_method '\w scans'
_diffrn_orient_matrix_type 'CrysAlisPro convention (1999,Acta A55,543-557)'
_diffrn_orient_matrix_UB_11 -0.0866005000
_diffrn_orient_matrix_UB_12 -0.0566046000
_diffrn_orient_matrix_UB_13 -0.1257563000
_diffrn_orient_matrix_UB_21 -0.1487180000
_diffrn_orient_matrix_UB_22 0.0055549000
_diffrn_orient_matrix_UB_23 0.0668490000
_diffrn_orient_matrix_UB_31 -0.0513140000
_diffrn_orient_matrix_UB_32 0.0795163000
_diffrn_orient_matrix_UB_33 -0.0945952000
_diffrn_radiation_monochromator graphite
_diffrn_radiation_probe x-ray
_diffrn_radiation_type CuK\a
_diffrn_radiation_wavelength 1.54184
_diffrn_reflns_av_R_equivalents 0.0196
_diffrn_reflns_av_unetI/netI 0.0357
_diffrn_reflns_Laue_measured_fraction_full 0.969
_diffrn_reflns_Laue_measured_fraction_max 0.968
_diffrn_reflns_limit_h_max 10
_diffrn_reflns_limit_h_min -10
_diffrn_reflns_limit_k_max 18
_diffrn_reflns_limit_k_min -18
_diffrn_reflns_limit_l_max 5
_diffrn_reflns_limit_l_min -10
_diffrn_reflns_number 5102
_diffrn_reflns_point_group_measured_fraction_full 0.743
_diffrn_reflns_point_group_measured_fraction_max 0.740
_diffrn_reflns_theta_full 67.684
_diffrn_reflns_theta_max 68.217
_diffrn_reflns_theta_min 5.654
_diffrn_source 'fine-focus sealed X-ray tube'
_diffrn_source_type 'Enhance (Cu) X-ray Source'
_exptl_absorpt_coefficient_mu 3.369
_exptl_absorpt_correction_T_max 0.90400
_exptl_absorpt_correction_T_min 0.86800
_exptl_absorpt_correction_type multi-scan
_exptl_absorpt_process_details
;
CrysAlisPro 1.171.39.7b (Rigaku Oxford Diffraction, 2015)
Empirical absorption correction using spherical harmonics,
 implemented in SCALE3 ABSPACK scaling algorithm.
;
_exptl_crystal_colour colourless
_exptl_crystal_colour_primary colourless
_exptl_crystal_density_diffrn 1.426
_exptl_crystal_description block
_exptl_crystal_F_000 552
_exptl_crystal_size_max 0.045
_exptl_crystal_size_mid 0.035
_exptl_crystal_size_min 0.03
_refine_diff_density_max 0.821
_refine_diff_density_min -0.923
_refine_diff_density_rms 0.123
_refine_ls_abs_structure_details
;
 Flack x determined using 914 quotients [(I+)-(I-)]/[(I+)+(I-)]
 (Parsons, Flack and Wagner, Acta Cryst. B69 (2013) 249-259).
;
_refine_ls_abs_structure_Flack 0.033(13)
_refine_ls_extinction_method none
_refine_ls_goodness_of_fit_ref 1.172
_refine_ls_hydrogen_treatment constr
_refine_ls_matrix_type full
_refine_ls_number_parameters 325
_refine_ls_number_reflns 3364
_refine_ls_number_restraints 89
_refine_ls_restrained_S_all 1.251
_refine_ls_R_factor_all 0.0987
_refine_ls_R_factor_gt 0.0938
_refine_ls_shift/su_max 0.000
_refine_ls_shift/su_mean 0.000
_refine_ls_structure_factor_coef Fsqd
_refine_ls_weighting_details 'w=1/[\s^2^(Fo^2^)+(0.2000P)^2^] where P=(Fo^2^+2Fc^2^)/3'
_refine_ls_weighting_scheme calc
_refine_ls_wR_factor_gt 0.2428
_refine_ls_wR_factor_ref 0.2506
_reflns_Friedel_coverage 0.470
_reflns_Friedel_fraction_full 0.499
_reflns_Friedel_fraction_max 0.493
_reflns_number_gt 3103
_reflns_number_total 4544
_reflns_threshold_expression 'I > 2\s(I)'
_cod_data_source_file d2cc02458f2.cif
_cod_data_source_block 20220219a1-1
_cod_database_code 7130188
_shelx_shelxl_version_number 2014/7
_chemical_oxdiff_formula 'C H O N S Ag'
_chemical_oxdiff_usercomment ' '
_shelx_space_group_comment
;
The symmetry employed for this shelxl refinement is uniquely defined
by the following loop, which should always be used as a source of
symmetry information in preference to the above space-group names.
They are only intended as comments.
;
_shelx_estimated_absorpt_t_max 0.906
_shelx_estimated_absorpt_t_min 0.863
_reflns_odcompleteness_completeness 99.70
_reflns_odcompleteness_iscentric 1
_reflns_odcompleteness_theta 66.97
_olex2_refinement_description
;
1. Fixed Uiso
 At 1.2 times of:
  All C(H) groups, All C(H,H) groups, All N(H) groups
2. Rigid bond restraints
 C25, C26, C27, O1, C28
 with sigma for 1-2 distances of 0.01 and sigma for 1-3 distances of 0.01
 C21, C22, C20, C19, C24, C23
 with sigma for 1-2 distances of 0.01 and sigma for 1-3 distances of 0.01
3. Uiso/Uaniso restraints and constraints
C20 \\sim C19 \\sim C24 \\sim C23 \\sim C22 \\sim C21: within 2A with sigma of
0.01 and sigma for terminal atoms of 0.02
C25 \\sim C26 \\sim C27 \\sim O1 \\sim C28: within 2A with sigma of 0.01 and
sigma for terminal atoms of 0.02
4.a Ternary CH refined with riding coordinates:
 C2(H2), C3(H3A), C4(H4)
4.b Secondary CH2 refined with riding coordinates:
 C29(H29A,H29B)
4.c Aromatic/amide H refined with riding coordinates:
 N3(H3), C17(H17), C11(H11), C10(H10), C24(H24), C16(H16), C14(H14), C15(H15),
 C23(H23), C26(H26), C9(H9), C7(H7), C8(H8), C28(H28), C20(H20), C22(H22),
 C27(H27), C21(H21)
;
_olex2_submission_special_instructions 'No special instructions were received'
_oxdiff_exptl_absorpt_empirical_details
;
Empirical correction (ABSPACK) includes:
- Absorption correction using spherical harmonics
- Frame scaling
- Detector area scaling
;
_oxdiff_exptl_absorpt_empirical_full_max 1.169
_oxdiff_exptl_absorpt_empirical_full_min 0.906

loop_
_space_group_symop_operation_xyz
'x, y, z'
'-x, y+1/2, -z'

loop_
_atom_site_label
_atom_site_type_symbol
_atom_site_fract_x
_atom_site_fract_y
_atom_site_fract_z
_atom_site_U_iso_or_equiv
_atom_site_adp_type
_atom_site_occupancy
_atom_site_site_symmetry_order
_atom_site_calc_flag
_atom_site_refinement_flags_posn
_atom_site_refinement_flags_adp
_atom_site_refinement_flags_occupancy
_atom_site_disorder_assembly
_atom_site_disorder_group
S1 S 0.35212(19) 0.35831(13) 0.54706(18) 0.0479(6) Uani 1 1 d . . . . .
N2 N 0.4367(6) 0.4498(4) 0.3420(5) 0.0312(11) Uani 1 1 d . . . . .
N3 N 0.6045(8) 0.4312(4) -0.1076(6) 0.0414(14) Uani 1 1 d . . . . .
H3 H 0.6178 0.4421 -0.1961 0.050 Uiso 1 1 calc R . . . .
N1 N 0.5918(7) 0.4653(4) 0.5847(6) 0.0367(12) Uani 1 1 d . . . . .
C13 C 0.5834(6) 0.3619(5) 0.1043(6) 0.0300(12) Uani 1 1 d . . . . .
C17 C 0.6362(7) 0.2724(5) -0.1008(7) 0.0404(16) Uani 1 1 d . . . . .
H17 H 0.6540 0.2661 -0.1969 0.049 Uiso 1 1 calc R . . . .
C12 C 0.5610(7) 0.4516(4) 0.1237(6) 0.0313(13) Uani 1 1 d . . . . .
C11 C 0.5748(8) 0.4900(5) -0.0078(7) 0.0385(15) Uani 1 1 d . . . . .
H11 H 0.5652 0.5480 -0.0260 0.046 Uiso 1 1 calc R . . . .
C18 C 0.6099(6) 0.3519(5) -0.0447(6) 0.0307(12) Uani 1 1 d . . . . .
C1 C 0.4785(7) 0.4328(5) 0.4911(7) 0.0352(14) Uani 1 1 d . . . . .
C2 C 0.5403(7) 0.4976(4) 0.2620(6) 0.0298(12) Uani 1 1 d . . . . .
H2 H 0.4942 0.5534 0.2346 0.036 Uiso 1 1 calc R . . . .
C3 C 0.7001(7) 0.5098(4) 0.3647(6) 0.0293(12) Uani 1 1 d . . . . .
H3A H 0.7571 0.4560 0.3674 0.035 Uiso 1 1 calc R . . . .
C5 C 0.2947(7) 0.4134(4) 0.2754(7) 0.0362(13) Uani 1 1 d . . . . .
C6 C 0.2323(7) 0.3601(5) 0.3721(7) 0.0416(14) Uani 1 1 d . . . . .
C10 C 0.2141(8) 0.4251(5) 0.1309(9) 0.0468(17) Uani 1 1 d . . . . .
H10 H 0.2532 0.4609 0.0661 0.056 Uiso 1 1 calc R . . . .
C24 C 0.7351(8) 0.6596(4) 0.2709(7) 0.0382(14) Uani 1 1 d . U . . .
H24 H 0.6400 0.6750 0.2946 0.046 Uiso 1 1 calc R . . . .
C19 C 0.7929(8) 0.5766(4) 0.3016(7) 0.0359(13) Uani 1 1 d . U . . .
C25 C 0.8368(10) 0.5390(6) 0.6260(8) 0.0511(18) Uani 1 1 d . U . . .
C16 C 0.6351(8) 0.2034(6) -0.0095(10) 0.0506(19) Uani 1 1 d . . . . .
H16 H 0.6528 0.1498 -0.0453 0.061 Uiso 1 1 calc R . . . .
C14 C 0.5810(8) 0.2898(5) 0.1915(8) 0.0384(14) Uani 1 1 d . . . . .
H14 H 0.5612 0.2946 0.2872 0.046 Uiso 1 1 calc R . . . .
C15 C 0.6084(9) 0.2108(5) 0.1346(9) 0.0464(17) Uani 1 1 d . . . . .
H15 H 0.6090 0.1626 0.1932 0.056 Uiso 1 1 calc R . . . .
C23 C 0.8199(12) 0.7185(6) 0.2052(13) 0.065(2) Uani 1 1 d . U . . .
H23 H 0.7779 0.7720 0.1808 0.078 Uiso 1 1 calc R . . . .
C26 C 0.9505(11) 0.4880(8) 0.6260(9) 0.068(2) Uani 1 1 d . U . . .
H26 H 0.9532 0.4416 0.5641 0.082 Uiso 1 1 calc R . . . .
C9 C 0.0750(10) 0.3826(6) 0.0856(11) 0.058(2) Uani 1 1 d . . . . .
H9 H 0.0208 0.3893 -0.0111 0.070 Uiso 1 1 calc R . . . .
C7 C 0.0939(10) 0.3171(6) 0.3249(12) 0.060(2) Uani 1 1 d . . . . .
H7 H 0.0552 0.2803 0.3884 0.072 Uiso 1 1 calc R . . . .
C4 C 0.6840(8) 0.5313(5) 0.5247(7) 0.0349(14) Uani 1 1 d . . . . .
H4 H 0.6290 0.5856 0.5237 0.042 Uiso 1 1 calc R . . . .
C8 C 0.0146(10) 0.3297(7) 0.1824(11) 0.067(3) Uani 1 1 d . . . . .
H8 H -0.0804 0.3027 0.1503 0.081 Uiso 1 1 calc R . . . .
C28 C 0.8643(18) 0.5940(9) 0.7392(13) 0.093(3) Uani 1 1 d . U . . .
H28 H 0.7981 0.6347 0.7669 0.112 Uiso 1 1 calc R . . . .
C20 C 0.9368(13) 0.5590(7) 0.2707(18) 0.085(3) Uani 1 1 d . U . . .
H20 H 0.9729 0.5033 0.2801 0.102 Uiso 1 1 calc R . . . .
C22 C 0.9613(16) 0.6994(8) 0.176(2) 0.100(3) Uani 1 1 d . U . . .
H22 H 1.0124 0.7373 0.1244 0.120 Uiso 1 1 calc R . . . .
C27 C 1.0749(15) 0.5178(12) 0.7432(14) 0.091(3) Uani 1 1 d . U . . .
H27 H 1.1764 0.4970 0.7648 0.109 Uiso 1 1 calc R . . . .
O1 O 1.0225(16) 0.5741(9) 0.8068(14) 0.123(3) Uani 1 1 d . U . . .
C21 C 1.0315(16) 0.6209(9) 0.226(2) 0.108(3) Uani 1 1 d . U . . .
H21 H 1.1369 0.6112 0.2278 0.129 Uiso 1 1 calc R . . . .
Cl2 Cl 1.1787(6) 0.7967(4) 0.4329(5) 0.1205(14) Uani 1 1 d . . . . .
Cl1 Cl 1.3116(7) 0.6283(5) 0.4646(9) 0.154(2) Uani 1 1 d . . . . .
C29 C 1.157(3) 0.6982(18) 0.497(2) 0.130(7) Uani 1 1 d . . . . .
H29A H 1.0575 0.6754 0.4491 0.156 Uiso 1 1 calc R . . . .
H29B H 1.1580 0.7010 0.6030 0.156 Uiso 1 1 calc R . . . .

loop_
_atom_site_aniso_label
_atom_site_aniso_U_11
_atom_site_aniso_U_22
_atom_site_aniso_U_33
_atom_site_aniso_U_23
_atom_site_aniso_U_13
_atom_site_aniso_U_12
S1 0.0463(8) 0.0619(12) 0.0358(9) 0.0112(8) 0.0081(6) -0.0168(8)
N2 0.034(2) 0.039(3) 0.020(2) -0.002(2) 0.0022(18) -0.007(2)
N3 0.057(3) 0.052(4) 0.016(2) -0.001(2) 0.009(2) 0.000(3)
N1 0.047(3) 0.044(3) 0.018(2) 0.002(2) 0.0025(19) -0.008(2)
C13 0.032(2) 0.041(3) 0.017(2) -0.005(2) 0.0023(18) 0.001(2)
C17 0.035(3) 0.052(4) 0.032(3) -0.014(3) -0.001(2) 0.003(3)
C12 0.037(3) 0.039(3) 0.017(3) 0.003(2) 0.004(2) -0.001(2)
C11 0.053(4) 0.039(4) 0.024(3) 0.005(3) 0.007(3) 0.003(3)
C18 0.031(2) 0.042(3) 0.018(2) -0.005(3) 0.0005(18) -0.004(3)
C1 0.039(3) 0.049(4) 0.019(3) -0.001(2) 0.010(2) -0.003(3)
C2 0.036(3) 0.034(3) 0.018(2) 0.002(2) 0.002(2) -0.001(2)
C3 0.034(3) 0.033(3) 0.020(3) -0.004(2) 0.002(2) -0.003(2)
C5 0.034(3) 0.038(3) 0.035(3) -0.009(3) 0.003(2) -0.004(2)
C6 0.038(3) 0.048(4) 0.037(3) -0.003(3) 0.002(2) -0.009(3)
C10 0.042(3) 0.050(4) 0.043(4) 0.000(3) -0.005(3) 0.006(3)
C24 0.050(3) 0.030(3) 0.039(3) 0.008(3) 0.019(3) 0.001(3)
C19 0.045(3) 0.030(3) 0.036(3) 0.004(2) 0.016(2) 0.007(2)
C25 0.057(4) 0.061(4) 0.029(3) -0.007(3) -0.007(3) -0.025(3)
C16 0.032(3) 0.061(5) 0.054(4) -0.017(4) -0.005(3) 0.002(3)
C14 0.045(3) 0.040(4) 0.031(3) 0.001(3) 0.009(2) -0.006(3)
C15 0.049(4) 0.035(4) 0.050(4) -0.002(3) -0.004(3) 0.002(3)
C23 0.077(5) 0.038(4) 0.091(6) 0.019(4) 0.047(4) 0.005(3)
C26 0.063(4) 0.103(6) 0.033(3) -0.007(4) -0.006(3) 0.010(4)
C9 0.050(4) 0.060(5) 0.055(4) -0.006(4) -0.017(3) -0.013(3)
C7 0.051(4) 0.049(5) 0.078(6) -0.003(4) 0.009(4) -0.012(3)
C4 0.042(3) 0.041(4) 0.020(3) 0.003(2) 0.001(2) -0.011(3)
C8 0.046(4) 0.075(6) 0.069(6) -0.017(5) -0.017(4) -0.014(4)
C28 0.112(6) 0.094(6) 0.055(5) -0.038(5) -0.029(5) 0.000(5)
C20 0.074(5) 0.053(5) 0.146(8) 0.037(5) 0.067(5) 0.023(4)
C22 0.090(5) 0.058(5) 0.175(9) 0.041(6) 0.085(6) 0.011(5)
C27 0.073(5) 0.126(8) 0.061(5) 0.013(6) -0.019(4) -0.006(5)
O1 0.120(6) 0.128(7) 0.097(6) -0.020(5) -0.042(5) -0.019(6)
C21 0.088(5) 0.066(6) 0.192(9) 0.046(6) 0.086(6) 0.021(5)
Cl2 0.138(3) 0.111(3) 0.115(3) -0.005(2) 0.030(2) -0.009(3)
Cl1 0.119(3) 0.156(5) 0.192(6) -0.021(4) 0.043(4) 0.035(3)
C29 0.135(14) 0.169(19) 0.094(10) 0.001(12) 0.040(10) -0.033(13)

loop_
_atom_type_symbol
_atom_type_description
_atom_type_scat_dispersion_real
_atom_type_scat_dispersion_imag
_atom_type_scat_source
C C 0.0181 0.0091 'International Tables Vol C Tables 4.2.6.8 and 6.1.1.4'
H H 0.0000 0.0000 'International Tables Vol C Tables 4.2.6.8 and 6.1.1.4'
Cl Cl 0.3639 0.7018 'International Tables Vol C Tables 4.2.6.8 and 6.1.1.4'
N N 0.0311 0.0180 'International Tables Vol C Tables 4.2.6.8 and 6.1.1.4'
O O 0.0492 0.0322 'International Tables Vol C Tables 4.2.6.8 and 6.1.1.4'
S S 0.3331 0.5567 'International Tables Vol C Tables 4.2.6.8 and 6.1.1.4'

loop_
_geom_angle_atom_site_label_1
_geom_angle_atom_site_label_2
_geom_angle_atom_site_label_3
_geom_angle
_geom_angle_site_symmetry_1
_geom_angle_site_symmetry_3
_geom_angle_publ_flag
C6 S1 C1 91.1(3) . . ?
C1 N2 C2 121.5(5) . . ?
C1 N2 C5 113.7(5) . . ?
C5 N2 C2 124.7(5) . . ?
C11 N3 H3 125.3 . . ?
C11 N3 C18 109.3(5) . . ?
C18 N3 H3 125.3 . . ?
C1 N1 C4 115.6(5) . . ?
C18 C13 C12 105.9(6) . . ?
C14 C13 C12 135.3(5) . . ?
C14 C13 C18 118.7(6) . . ?
C18 C17 H17 121.1 . . ?
C16 C17 H17 121.1 . . ?
C16 C17 C18 117.8(6) . . ?
C13 C12 C2 128.2(5) . . ?
C11 C12 C13 106.6(6) . . ?
C11 C12 C2 125.1(7) . . ?
N3 C11 C12 110.6(6) . . ?
N3 C11 H11 124.7 . . ?
C12 C11 H11 124.7 . . ?
N3 C18 C13 107.6(6) . . ?
N3 C18 C17 131.2(5) . . ?
C17 C18 C13 121.2(6) . . ?
N2 C1 S1 111.0(5) . . ?
N1 C1 S1 121.1(5) . . ?
N1 C1 N2 127.8(6) . . ?
N2 C2 C12 111.0(5) . . ?
N2 C2 H2 109.0 . . ?
N2 C2 C3 109.2(4) . . ?
C12 C2 H2 109.0 . . ?
C12 C2 C3 109.7(5) . . ?
C3 C2 H2 109.0 . . ?
C2 C3 H3A 107.7 . . ?
C19 C3 C2 110.0(5) . . ?
C19 C3 H3A 107.7 . . ?
C19 C3 C4 111.5(5) . . ?
C4 C3 C2 112.1(5) . . ?
C4 C3 H3A 107.7 . . ?
N2 C5 C6 112.8(5) . . ?
C10 C5 N2 127.5(7) . . ?
C10 C5 C6 119.7(6) . . ?
C5 C6 S1 110.8(5) . . ?
C7 C6 S1 128.1(7) . . ?
C7 C6 C5 121.0(7) . . ?
C5 C10 H10 120.7 . . ?
C9 C10 C5 118.7(8) . . ?
C9 C10 H10 120.7 . . ?
C19 C24 H24 119.9 . . ?
C23 C24 H24 119.9 . . ?
C23 C24 C19 120.3(7) . . ?
C24 C19 C3 121.7(6) . . ?
C20 C19 C3 121.3(7) . . ?
C20 C19 C24 117.0(7) . . ?
C26 C25 C4 123.9(8) . . ?
C26 C25 C28 112.4(9) . . ?
C28 C25 C4 123.3(10) . . ?
C17 C16 H16 118.8 . . ?
C17 C16 C15 122.4(7) . . ?
C15 C16 H16 118.8 . . ?
C13 C14 H14 120.2 . . ?
C15 C14 C13 119.5(6) . . ?
C15 C14 H14 120.2 . . ?
C16 C15 H15 119.8 . . ?
C14 C15 C16 120.3(7) . . ?
C14 C15 H15 119.8 . . ?
C24 C23 H23 119.4 . . ?
C22 C23 C24 121.2(9) . . ?
C22 C23 H23 119.4 . . ?
C25 C26 H26 127.2 . . ?
C25 C26 C27 105.7(11) . . ?
C27 C26 H26 127.2 . . ?
C10 C9 H9 119.5 . . ?
C10 C9 C8 121.1(8) . . ?
C8 C9 H9 119.5 . . ?
C6 C7 H7 120.6 . . ?
C8 C7 C6 118.7(9) . . ?
C8 C7 H7 120.6 . . ?
N1 C4 C3 110.7(5) . . ?
N1 C4 H4 108.4 . . ?
C3 C4 H4 108.4 . . ?
C25 C4 N1 108.2(5) . . ?
C25 C4 C3 112.6(6) . . ?
C25 C4 H4 108.4 . . ?
C9 C8 H8 119.7 . . ?
C7 C8 C9 120.7(7) . . ?
C7 C8 H8 119.7 . . ?
C25 C28 H28 128.9 . . ?
C25 C28 O1 102.1(13) . . ?
O1 C28 H28 128.9 . . ?
C19 C20 H20 118.6 . . ?
C19 C20 C21 122.7(9) . . ?
C21 C20 H20 118.6 . . ?
C23 C22 H22 120.3 . . ?
C23 C22 C21 119.4(10) . . ?
C21 C22 H22 120.3 . . ?
C26 C27 H27 126.3 . . ?
O1 C27 C26 107.3(11) . . ?
O1 C27 H27 126.3 . . ?
C27 O1 C28 112.0(10) . . ?
C20 C21 C22 117.5(11) . . ?
C20 C21 H21 121.2 . . ?
C22 C21 H21 121.2 . . ?
Cl2 C29 Cl1 111.6(11) . . ?
Cl2 C29 H29A 109.3 . . ?
Cl2 C29 H29B 109.3 . . ?
Cl1 C29 H29A 109.3 . . ?
Cl1 C29 H29B 109.3 . . ?
H29A C29 H29B 108.0 . . ?

loop_
_geom_bond_atom_site_label_1
_geom_bond_atom_site_label_2
_geom_bond_distance
_geom_bond_site_symmetry_2
_geom_bond_publ_flag
S1 C1 1.753(7) . ?
S1 C6 1.744(7) . ?
N2 C1 1.375(8) . ?
N2 C2 1.475(8) . ?
N2 C5 1.398(8) . ?
N3 H3 0.8600 . ?
N3 C11 1.361(9) . ?
N3 C18 1.374(9) . ?
N1 C1 1.287(9) . ?
N1 C4 1.484(8) . ?
C13 C12 1.442(10) . ?
C13 C18 1.439(7) . ?
C13 C14 1.392(10) . ?
C17 H17 0.9300 . ?
C17 C18 1.391(10) . ?
C17 C16 1.373(13) . ?
C12 C11 1.376(9) . ?
C12 C2 1.503(9) . ?
C11 H11 0.9300 . ?
C2 H2 0.9800 . ?
C2 C3 1.541(7) . ?
C3 H3A 0.9800 . ?
C3 C19 1.510(9) . ?
C3 C4 1.539(8) . ?
C5 C6 1.404(10) . ?
C5 C10 1.391(10) . ?
C6 C7 1.382(11) . ?
C10 H10 0.9300 . ?
C10 C9 1.380(11) . ?
C24 H24 0.9300 . ?
C24 C19 1.411(10) . ?
C24 C23 1.394(11) . ?
C19 C20 1.368(11) . ?
C25 C26 1.277(15) . ?
C25 C4 1.480(9) . ?
C25 C28 1.340(14) . ?
C16 H16 0.9300 . ?
C16 C15 1.391(13) . ?
C14 H14 0.9300 . ?
C14 C15 1.388(11) . ?
C15 H15 0.9300 . ?
C23 H23 0.9300 . ?
C23 C22 1.345(15) . ?
C26 H26 0.9300 . ?
C26 C27 1.454(15) . ?
C9 H9 0.9300 . ?
C9 C8 1.392(15) . ?
C7 H7 0.9300 . ?
C7 C8 1.374(14) . ?
C4 H4 0.9800 . ?
C8 H8 0.9300 . ?
C28 H28 0.9300 . ?
C28 O1 1.438(19) . ?
C20 H20 0.9300 . ?
C20 C21 1.391(16) . ?
C22 H22 0.9300 . ?
C22 C21 1.415(18) . ?
C27 H27 0.9300 . ?
C27 O1 1.200(19) . ?
C21 H21 0.9300 . ?
Cl2 C29 1.68(3) . ?
Cl1 C29 1.81(3) . ?
C29 H29A 0.9700 . ?
C29 H29B 0.9700 . ?
